data_7225196
loop_
_publ_author_name
'Veerakanellore, Giri Babu'
'Captain, Burjor'
'Ramamurthy, V.'

_publ_section_title
;
 Solid-state photochemistry of cis-cinnamic acids: a competition between
 [2 + 2] addition and cis--trans isomerization
;
_journal_issue 25
_journal_name_full CrystEngComm
_journal_page_first 4708
_journal_paper_doi 10.1039/C6CE00682E
_journal_volume 18
_journal_year 2016
_chemical_formula_sum 'C12 H12 O3'
_chemical_formula_weight 204.22
_chemical_name_systematic
; 
 ? 
;
_space_group_IT_number 14
_symmetry_cell_setting monoclinic
_symmetry_space_group_name_Hall '-P 2yn'
_symmetry_space_group_name_H-M 'P 1 21/n 1'
_atom_sites_solution_hydrogens geom
_atom_sites_solution_primary direct
_atom_sites_solution_secondary difmap
_audit_creation_method SHELXL-97
_audit_update_record
;
2016-03-10 deposited with the CCDC.
2016-05-11 downloaded from the CCDC.
;
_cell_angle_alpha 90.00
_cell_angle_beta 91.1250(10)
_cell_angle_gamma 90.00
_cell_formula_units_Z 4
_cell_length_a 4.0982(3)
_cell_length_b 13.3942(9)
_cell_length_c 20.0019(14)
_cell_measurement_reflns_used 3549
_cell_measurement_temperature 296(2)
_cell_measurement_theta_max 27.65
_cell_measurement_theta_min 2.54
_cell_volume 1097.73(13)
_computing_cell_refinement 'SAINT+  V7.46A (Bruker, 2007)'
_computing_data_collection 'APEX2 v2.2-0 (Bruker, 2007)'
_computing_data_reduction 'SAINT+  V7.46A (Bruker, 2007)'
_computing_molecular_graphics 'XSHELL v4.02 (Bruker, 2000)'
_computing_publication_material 'XCIF v6.12 (Bruker, 2001)'
_computing_structure_refinement 'SHELXL-97 (Sheldrick, 2008)'
_computing_structure_solution 'SHELXS-97 (Sheldrick, 2008)'
_diffrn_ambient_temperature 296(2)
_diffrn_measured_fraction_theta_full 1.000
_diffrn_measured_fraction_theta_max 1.000
_diffrn_measurement_device_type 'Bruker SMART APEX2 CCD diffractometer'
_diffrn_measurement_method 'omega scans'
_diffrn_radiation_monochromator graphite
_diffrn_radiation_source 'fine-focus sealed tube'
_diffrn_radiation_type MoK\a
_diffrn_radiation_wavelength 0.71073
_diffrn_reflns_av_R_equivalents 0.0256
_diffrn_reflns_av_sigmaI/netI 0.0183
_diffrn_reflns_limit_h_max 4
_diffrn_reflns_limit_h_min -4
_diffrn_reflns_limit_k_max 15
_diffrn_reflns_limit_k_min -15
_diffrn_reflns_limit_l_max 23
_diffrn_reflns_limit_l_min -23
_diffrn_reflns_number 8458
_diffrn_reflns_theta_full 25.00
_diffrn_reflns_theta_max 25.00
_diffrn_reflns_theta_min 1.83
_exptl_absorpt_coefficient_mu 0.089
_exptl_absorpt_correction_T_max 0.9912
_exptl_absorpt_correction_T_min 0.9587
_exptl_absorpt_correction_type multi-scan
_exptl_absorpt_process_details '(SADABS 2007/4 Bruker)'
_exptl_crystal_colour colourless
_exptl_crystal_density_diffrn 1.236
_exptl_crystal_density_method 'not measured'
_exptl_crystal_description Plate
_exptl_crystal_F_000 432
_exptl_crystal_size_max 0.48
_exptl_crystal_size_mid 0.30
_exptl_crystal_size_min 0.10
_refine_diff_density_max 0.473
_refine_diff_density_min -0.296
_refine_diff_density_rms 0.049
_refine_ls_extinction_coef 0.053(9)
_refine_ls_extinction_expression Fc^*^=kFc[1+0.001xFc^2^\l^3^/sin(2\q)]^-1/4^
_refine_ls_extinction_method SHELXL
_refine_ls_goodness_of_fit_ref 1.055
_refine_ls_hydrogen_treatment constr
_refine_ls_matrix_type full
_refine_ls_number_parameters 138
_refine_ls_number_reflns 1922
_refine_ls_number_restraints 0
_refine_ls_restrained_S_all 1.055
_refine_ls_R_factor_all 0.0622
_refine_ls_R_factor_gt 0.0554
_refine_ls_shift/su_max 0.000
_refine_ls_shift/su_mean 0.000
_refine_ls_structure_factor_coef Fsqd
_refine_ls_weighting_details 'calc w=1/[\s^2^(Fo^2^)+(0.0992P)^2^+0.2685P] where P=(Fo^2^+2Fc^2^)/3'
_refine_ls_weighting_scheme calc
_refine_ls_wR_factor_gt 0.1640
_refine_ls_wR_factor_ref 0.1714
_reflns_number_gt 1625
_reflns_number_total 1922
_reflns_threshold_expression >2sigma(I)
_cod_data_source_file c6ce00682e2.cif
_cod_data_source_block collect_0m
_cod_depositor_comments
;
The following automatic conversions were performed:

'_symmetry_cell_setting' value 'Monoclinic' changed to 'monoclinic'
according to
/usr/data/users/saulius/crontab/automatic-downloads/rss-feeds/RSC/lib/dictionaries/cif_core.dic
dictionary named 'cif_core.dic' version 2.4.2 from 2011-04-26.

'_exptl_absorpt_correction_type' value 'Multi-scan' changed to
'multi-scan' according to
/usr/data/users/saulius/crontab/automatic-downloads/rss-feeds/RSC/lib/dictionaries/cif_core.dic
dictionary named 'cif_core.dic' version 2.4.2 from 2011-04-26.

Automatic conversion script
Id: cif_fix_values 4268 2015-11-12 08:31:59Z antanas 

 Adding full bibliography for 7225194--7225202.cif.
;
_cod_original_sg_symbol_H-M P2(1)/n
_cod_database_code 7225196

loop_
_symmetry_equiv_pos_as_xyz
'x, y, z'
'-x+1/2, y+1/2, -z+1/2'
'-x, -y, -z'
'x-1/2, -y-1/2, z-1/2'

loop_
_atom_site_label
_atom_site_type_symbol
_atom_site_fract_x
_atom_site_fract_y
_atom_site_fract_z
_atom_site_U_iso_or_equiv
_atom_site_adp_type
_atom_site_occupancy
_atom_site_symmetry_multiplicity
_atom_site_calc_flag
_atom_site_refinement_flags
O1 O 0.0161(4) 0.08776(11) 0.05924(7) 0.0775(6) Uani 1 1 d .
O2 O -0.2303(5) -0.05979(12) 0.06401(8) 0.0845(6) Uani 1 1 d .
H2 H -0.1554 -0.0647 0.0264 0.127 Uiso 1 1 calc R
O3 O 0.1189(4) 0.18850(12) 0.30958(7) 0.0705(5) Uani 1 1 d .
C1 C -0.0523(5) 0.21035(14) 0.19746(9) 0.0536(5) Uani 1 1 d .
C2 C 0.1098(5) 0.24965(15) 0.25451(10) 0.0569(5) Uani 1 1 d .
C3 C 0.2494(5) 0.34460(17) 0.25304(12) 0.0691(6) Uani 1 1 d .
H3 H 0.3609 0.3691 0.2905 0.083 Uiso 1 1 calc R
C4 C 0.2221(7) 0.40218(19) 0.19608(14) 0.0820(8) Uani 1 1 d .
H4 H 0.3149 0.4655 0.1953 0.098 Uiso 1 1 calc R
C5 C 0.0574(7) 0.36623(18) 0.14006(13) 0.0830(8) Uani 1 1 d .
H5 H 0.0358 0.4058 0.1020 0.100 Uiso 1 1 calc R
C6 C -0.0759(6) 0.27059(16) 0.14068(11) 0.0684(6) Uani 1 1 d .
H6 H -0.1825 0.2464 0.1025 0.082 Uiso 1 1 calc R
C7 C -0.2123(5) 0.11280(15) 0.20258(9) 0.0552(5) Uani 1 1 d .
H7 H -0.2937 0.0996 0.2447 0.066 Uiso 1 1 calc R
C8 C -0.2643(5) 0.03870(15) 0.15829(9) 0.0557(5) Uani 1 1 d .
H8 H -0.3948 -0.0131 0.1733 0.067 Uiso 1 1 calc R
C9 C -0.1472(5) 0.02705(14) 0.08997(10) 0.0540(5) Uani 1 1 d .
C10 C 0.2518(7) 0.2281(2) 0.37123(12) 0.0835(8) Uani 1 1 d .
H10A H 0.1486 0.2912 0.3817 0.100 Uiso 1 1 calc R
H10B H 0.4847 0.2391 0.3675 0.100 Uiso 1 1 calc R
C11 C 0.1860(10) 0.1526(3) 0.42488(15) 0.1175(13) Uani 1 1 d .
H11 H 0.2540 0.0874 0.4173 0.141 Uiso 1 1 calc R
C12 C 0.0490(15) 0.1698(4) 0.4783(2) 0.1659(19) Uani 1 1 d .
H12A H -0.0228 0.2341 0.4878 0.199 Uiso 1 1 calc R
H12B H 0.0179 0.1186 0.5088 0.199 Uiso 1 1 calc R

loop_
_atom_site_aniso_label
_atom_site_aniso_U_11
_atom_site_aniso_U_22
_atom_site_aniso_U_33
_atom_site_aniso_U_23
_atom_site_aniso_U_13
_atom_site_aniso_U_12
O1 0.1110(13) 0.0598(9) 0.0626(9) -0.0126(7) 0.0248(8) -0.0248(8)
O2 0.1266(15) 0.0614(10) 0.0664(10) -0.0166(7) 0.0252(10) -0.0312(9)
O3 0.0809(10) 0.0735(10) 0.0566(9) -0.0095(7) -0.0078(7) 0.0040(8)
C1 0.0539(10) 0.0533(11) 0.0537(10) -0.0081(8) 0.0078(8) 0.0079(8)
C2 0.0506(11) 0.0599(12) 0.0604(12) -0.0134(9) 0.0085(8) 0.0085(9)
C3 0.0613(12) 0.0692(14) 0.0772(15) -0.0224(11) 0.0110(10) -0.0027(10)
C4 0.0910(17) 0.0583(14) 0.0975(19) -0.0169(13) 0.0257(14) -0.0100(11)
C5 0.114(2) 0.0591(14) 0.0759(16) 0.0024(12) 0.0176(14) 0.0017(13)
C6 0.0897(16) 0.0556(13) 0.0600(12) -0.0061(10) 0.0032(11) 0.0042(10)
C7 0.0584(11) 0.0606(12) 0.0469(10) -0.0005(8) 0.0060(8) 0.0030(9)
C8 0.0589(11) 0.0537(11) 0.0547(11) 0.0020(8) 0.0039(8) -0.0049(8)
C9 0.0629(11) 0.0467(10) 0.0524(10) -0.0028(8) -0.0007(8) -0.0033(8)
C10 0.0779(16) 0.105(2) 0.0669(14) -0.0198(13) -0.0142(11) 0.0097(13)
C11 0.147(3) 0.144(3) 0.0605(17) -0.0095(18) -0.0257(17) 0.035(2)
C12 0.209(5) 0.198(5) 0.090(3) -0.006(3) -0.025(3) -0.004(4)

loop_
_atom_type_symbol
_atom_type_description
_atom_type_scat_dispersion_real
_atom_type_scat_dispersion_imag
_atom_type_scat_source
C C 0.0033 0.0016 'International Tables Vol C Tables 4.2.6.8 and 6.1.1.4'
H H 0.0000 0.0000 'International Tables Vol C Tables 4.2.6.8 and 6.1.1.4'
O O 0.0106 0.0060 'International Tables Vol C Tables 4.2.6.8 and 6.1.1.4'

loop_
_geom_angle_atom_site_label_1
_geom_angle_atom_site_label_2
_geom_angle_atom_site_label_3
_geom_angle
C2 O3 C10 118.12(19)
C6 C1 C2 117.81(19)
C6 C1 C7 123.25(18)
C2 C1 C7 118.69(18)
O3 C2 C3 123.80(19)
O3 C2 C1 115.55(18)
C3 C2 C1 120.7(2)
C4 C3 C2 120.1(2)
C3 C4 C5 120.3(2)
C4 C5 C6 119.9(2)
C5 C6 C1 121.2(2)
C8 C7 C1 132.62(17)
C7 C8 C9 129.96(18)
O1 C9 O2 121.88(18)
O1 C9 C8 126.08(18)
O2 C9 C8 112.02(17)
O3 C10 C11 107.1(2)
C12 C11 C10 125.5(4)

loop_
_geom_bond_atom_site_label_1
_geom_bond_atom_site_label_2
_geom_bond_distance
O1 C9 1.226(2)
O2 C9 1.316(2)
O3 C2 1.373(2)
O3 C10 1.440(3)
C1 C6 1.395(3)
C1 C2 1.411(3)
C1 C7 1.466(3)
C2 C3 1.395(3)
C3 C4 1.378(4)
C4 C5 1.383(4)
C5 C6 1.393(3)
C7 C8 1.345(3)
C8 C9 1.466(3)
C10 C11 1.503(5)
C11 C12 1.238(6)
